data_7245434
loop_
_publ_author_name
'Croitor, Lilia'
'Coropceanu, Eduard B.'
'Fonari, Marina S.'

_publ_section_title
;
 Anion--pyridine-n-oxime interplay to control metal--metal separations in
 a series of Cu(ii) coordination polymers
;
_journal_name_full CrystEngComm
_journal_paper_doi 10.1039/D2CE01000C
_journal_year 2022
_chemical_formula_moiety 'C8 H8 Cu N2 O6'
_chemical_formula_sum 'C8 H8 Cu N2 O6'
_chemical_formula_weight 291.70
_space_group_crystal_system monoclinic
_space_group_IT_number 14
_space_group_name_Hall '-P 2ybc'
_space_group_name_H-M_alt 'P 1 21/c 1'
_atom_sites_solution_hydrogens mixed
_atom_sites_solution_primary direct
_atom_sites_solution_secondary difmap
_audit_creation_method SHELXL-2014/7
_audit_update_record
;
2022-05-23 deposited with the CCDC.	2022-08-15 downloaded from the CCDC.
;
_cell_angle_alpha 90
_cell_angle_beta 102.409(5)
_cell_angle_gamma 90
_cell_formula_units_Z 4
_cell_length_a 8.9697(4)
_cell_length_b 14.8584(5)
_cell_length_c 7.6158(4)
_cell_measurement_reflns_used 1455
_cell_measurement_temperature 293(2)
_cell_measurement_theta_max 28.9655
_cell_measurement_theta_min 3.0566
_cell_volume 991.29(8)
_computing_cell_refinement
;
CrysAlisPro, Agilent Technologies,
Version 1.171.35.21b (release 03-02-2012 CrysAlis171 .NET)
(compiled Feb  3 2012,10:37:01)
;
_computing_data_collection
;
CrysAlisPro, Agilent Technologies,
Version 1.171.35.21b (release 03-02-2012 CrysAlis171 .NET)
(compiled Feb  3 2012,10:37:01)
;
_computing_data_reduction
;
CrysAlisPro, Agilent Technologies,
Version 1.171.35.21b (release 03-02-2012 CrysAlis171 .NET)
(compiled Feb  3 2012,10:37:01)
;
_computing_structure_refinement 'SHELXL-2014/7 (Sheldrick, 2014)'
_computing_structure_solution 'SHELXS-2014/7 (Sheldrick, 2014)'
_diffrn_ambient_temperature 293(2)
_diffrn_detector_area_resol_mean 15.9914
_diffrn_measured_fraction_theta_full 0.993
_diffrn_measured_fraction_theta_max 0.993
_diffrn_measurement_device_type 'Xcalibur, Eos'
_diffrn_radiation_monochromator graphite
_diffrn_radiation_source 'Enhance (Mo) X-ray Source'
_diffrn_radiation_type 'Mo K\a'
_diffrn_radiation_wavelength 0.71073
_diffrn_reflns_av_R_equivalents 0.0285
_diffrn_reflns_av_unetI/netI 0.0477
_diffrn_reflns_Laue_measured_fraction_full 0.993
_diffrn_reflns_Laue_measured_fraction_max 0.993
_diffrn_reflns_limit_h_max 10
_diffrn_reflns_limit_h_min -10
_diffrn_reflns_limit_k_max 17
_diffrn_reflns_limit_k_min -16
_diffrn_reflns_limit_l_max 5
_diffrn_reflns_limit_l_min -9
_diffrn_reflns_number 3235
_diffrn_reflns_point_group_measured_fraction_full 0.993
_diffrn_reflns_point_group_measured_fraction_max 0.993
_diffrn_reflns_theta_full 24.997
_diffrn_reflns_theta_max 24.997
_diffrn_reflns_theta_min 3.063
_exptl_absorpt_coefficient_mu 2.224
_exptl_absorpt_correction_T_max 1.00000
_exptl_absorpt_correction_T_min 0.90334
_exptl_absorpt_correction_type multi-scan
_exptl_absorpt_process_details
;
CrysAlisPro, Agilent Technologies,
Version 1.171.35.21b (release 03-02-2012 CrysAlis171 .NET)
(compiled Feb  3 2012,10:37:01)
Empirical absorption correction using spherical harmonics,
 implemented in SCALE3 ABSPACK scaling algorithm.
;
_exptl_crystal_colour blue
_exptl_crystal_density_diffrn 1.955
_exptl_crystal_description block
_exptl_crystal_F_000 588
_exptl_crystal_size_max 0.25
_exptl_crystal_size_mid 0.10
_exptl_crystal_size_min 0.03
_refine_diff_density_max 0.482
_refine_diff_density_min -0.380
_refine_diff_density_rms 0.086
_refine_ls_extinction_method none
_refine_ls_goodness_of_fit_ref 1.006
_refine_ls_hydrogen_treatment mixed
_refine_ls_matrix_type full
_refine_ls_number_parameters 160
_refine_ls_number_reflns 1736
_refine_ls_number_restraints 3
_refine_ls_restrained_S_all 1.008
_refine_ls_R_factor_all 0.0465
_refine_ls_R_factor_gt 0.0358
_refine_ls_shift/su_max 0.001
_refine_ls_shift/su_mean 0.000
_refine_ls_structure_factor_coef Fsqd
_refine_ls_weighting_details 'w=1/[\s^2^(Fo^2^)+(0.0479P)^2^] where P=(Fo^2^+2Fc^2^)/3'
_refine_ls_weighting_scheme calc
_refine_ls_wR_factor_gt 0.0859
_refine_ls_wR_factor_ref 0.0915
_reflns_Friedel_coverage 0.000
_reflns_number_gt 1443
_reflns_number_total 1736
_reflns_threshold_expression 'I > 2\s(I)'
_cod_data_source_file d2ce01000c2.cif
_cod_data_source_block Comp_9_CL_2716
_cod_original_cell_volume 991.29(7)
_cod_original_sg_symbol_H-M 'P 21/c'
_cod_database_code 7245434
_shelx_shelxl_version_number 2014/7
_shelx_space_group_comment
;
The symmetry employed for this shelxl refinement is uniquely defined
by the following loop, which should always be used as a source of
symmetry information in preference to the above space-group names.
They are only intended as comments.
;

loop_
_space_group_symop_operation_xyz
'x, y, z'
'-x, y+1/2, -z+1/2'
'-x, -y, -z'
'x, -y-1/2, z-1/2'

loop_
_atom_site_label
_atom_site_type_symbol
_atom_site_fract_x
_atom_site_fract_y
_atom_site_fract_z
_atom_site_U_iso_or_equiv
_atom_site_adp_type
_atom_site_occupancy
_atom_site_site_symmetry_order
_atom_site_calc_flag
_atom_site_refinement_flags_posn
_atom_site_refinement_flags_adp
_atom_site_refinement_flags_occupancy
_atom_site_disorder_assembly
_atom_site_disorder_group
Cu1 Cu 0.08614(4) 0.87569(2) 0.16621(5) 0.02382(18) Uani 1 1 d . . . . .
O1 O 0.1286(3) 1.08378(15) 0.1968(4) 0.0415(7) Uani 1 1 d . . . . .
H1 H 0.2031 1.0710 0.1555 0.062 Uiso 1 1 calc R U . . .
O2 O 0.0927(2) 0.75106(14) 0.0888(3) 0.0282(5) Uani 1 1 d . . . . .
O3 O 0.2322(3) 0.66174(14) -0.0471(3) 0.0305(6) Uani 1 1 d . . . . .
O4 O 0.4032(3) 0.81430(16) -0.0908(4) 0.0460(7) Uani 1 1 d . . . . .
O5 O 0.2592(3) 0.89237(14) 0.0578(3) 0.0290(6) Uani 1 1 d . . . . .
N1 N -0.1103(3) 0.86527(16) 0.2408(4) 0.0229(6) Uani 1 1 d . . . . .
N2 N 0.0522(3) 1.00638(16) 0.2223(4) 0.0241(6) Uani 1 1 d . . . . .
C1 C -0.1934(4) 0.7913(2) 0.2400(5) 0.0337(9) Uani 1 1 d . . . . .
H1A H -0.1592 0.7379 0.1982 0.040 Uiso 1 1 calc R U . . .
C2 C -0.3291(4) 0.7905(3) 0.2987(5) 0.0406(10) Uani 1 1 d . . . . .
H2 H -0.3857 0.7378 0.2951 0.049 Uiso 1 1 calc R U . . .
C3 C -0.3784(4) 0.8691(2) 0.3626(6) 0.0403(10) Uani 1 1 d . . . . .
H3 H -0.4685 0.8699 0.4043 0.048 Uiso 1 1 calc R U . . .
C4 C -0.2937(4) 0.9469(2) 0.3647(5) 0.0356(9) Uani 1 1 d . . . . .
H4 H -0.3251 1.0006 0.4082 0.043 Uiso 1 1 calc R U . . .
C5 C -0.1618(4) 0.9429(2) 0.3009(4) 0.0256(8) Uani 1 1 d . . . . .
C6 C -0.0651(4) 1.0211(2) 0.2855(5) 0.0282(8) Uani 1 1 d . . . . .
H6 H -0.0888 1.0784 0.3203 0.034 Uiso 1 1 calc R U . . .
C7 C 0.2995(4) 0.8197(2) -0.0105(5) 0.0255(7) Uani 1 1 d . . . . .
C8 C 0.2026(4) 0.7354(2) 0.0107(4) 0.0242(7) Uani 1 1 d . . . . .
O1W O 0.6012(4) 0.94565(19) 0.8477(6) 0.0650(11) Uani 1 1 d D . . . .
H1W H 0.567(7) 0.921(4) 0.913(8) 0.097 Uiso 1 1 d D U . . .
H2W H 0.593(6) 0.995(3) 0.875(9) 0.097 Uiso 1 1 d D U . . .

loop_
_atom_site_aniso_label
_atom_site_aniso_U_11
_atom_site_aniso_U_22
_atom_site_aniso_U_33
_atom_site_aniso_U_23
_atom_site_aniso_U_13
_atom_site_aniso_U_12
Cu1 0.0268(3) 0.0167(3) 0.0316(3) -0.00021(16) 0.0144(2) 0.00011(15)
O1 0.0487(16) 0.0201(13) 0.0648(19) -0.0013(12) 0.0323(14) -0.0078(12)
O2 0.0304(13) 0.0194(11) 0.0396(14) -0.0045(11) 0.0181(11) -0.0028(10)
O3 0.0377(14) 0.0197(12) 0.0355(14) -0.0061(11) 0.0110(12) 0.0042(11)
O4 0.0392(16) 0.0399(15) 0.071(2) -0.0088(14) 0.0378(15) -0.0053(12)
O5 0.0327(14) 0.0199(12) 0.0401(15) -0.0027(11) 0.0207(12) -0.0039(10)
N1 0.0234(15) 0.0186(14) 0.0278(16) 0.0044(12) 0.0079(12) 0.0017(11)
N2 0.0294(15) 0.0164(13) 0.0287(15) 0.0008(12) 0.0110(13) -0.0019(12)
C1 0.033(2) 0.0248(18) 0.044(2) 0.0034(17) 0.0102(18) 0.0034(16)
C2 0.034(2) 0.037(2) 0.055(3) 0.0047(19) 0.018(2) -0.0087(17)
C3 0.026(2) 0.054(3) 0.045(2) 0.0084(19) 0.0179(19) 0.0016(18)
C4 0.032(2) 0.038(2) 0.039(2) -0.0026(18) 0.0113(18) 0.0047(16)
C5 0.0237(18) 0.0279(18) 0.0254(18) 0.0012(15) 0.0057(15) 0.0027(15)
C6 0.033(2) 0.0221(17) 0.0294(19) -0.0027(15) 0.0070(16) 0.0064(15)
C7 0.0262(18) 0.0235(18) 0.0277(18) -0.0003(15) 0.0078(15) -0.0007(14)
C8 0.0246(17) 0.0242(18) 0.0237(17) 0.0015(14) 0.0049(14) -0.0014(14)
O1W 0.0470(19) 0.0347(17) 0.122(3) -0.015(2) 0.037(2) -0.0070(15)

loop_
_atom_type_symbol
_atom_type_description
_atom_type_scat_dispersion_real
_atom_type_scat_dispersion_imag
_atom_type_scat_source
C C 0.0033 0.0016 'International Tables Vol C Tables 4.2.6.8 and 6.1.1.4'
H H 0.0000 0.0000 'International Tables Vol C Tables 4.2.6.8 and 6.1.1.4'
N N 0.0061 0.0033 'International Tables Vol C Tables 4.2.6.8 and 6.1.1.4'
O O 0.0106 0.0060 'International Tables Vol C Tables 4.2.6.8 and 6.1.1.4'
Cu Cu 0.3201 1.2651 'International Tables Vol C Tables 4.2.6.8 and 6.1.1.4'

loop_
_geom_angle_atom_site_label_1
_geom_angle_atom_site_label_2
_geom_angle_atom_site_label_3
_geom_angle
_geom_angle_site_symmetry_1
_geom_angle_site_symmetry_3
_geom_angle_publ_flag
O5 Cu1 O2 85.01(9) . . ?
O5 Cu1 N1 170.99(10) . . ?
O2 Cu1 N1 95.73(10) . . ?
O5 Cu1 N2 97.97(10) . . ?
O2 Cu1 N2 172.27(10) . . ?
N1 Cu1 N2 80.22(10) . . ?
O5 Cu1 O3 95.09(9) . 4_576 ?
O2 Cu1 O3 90.51(9) . 4_576 ?
N1 Cu1 O3 93.89(10) . 4_576 ?
N2 Cu1 O3 96.31(9) . 4_576 ?
C8 O2 Cu1 113.0(2) . . ?
C8 O3 Cu1 114.9(2) . 4_575 ?
C7 O5 Cu1 112.87(19) . . ?
C1 N1 C5 118.3(3) . . ?
C1 N1 Cu1 126.8(2) . . ?
C5 N1 Cu1 114.9(2) . . ?
C6 N2 O1 112.9(3) . . ?
C6 N2 Cu1 114.9(2) . . ?
O1 N2 Cu1 132.1(2) . . ?
N1 C1 C2 122.5(3) . . ?
C3 C2 C1 118.6(3) . . ?
C2 C3 C4 119.8(3) . . ?
C5 C4 C3 118.2(3) . . ?
N1 C5 C4 122.5(3) . . ?
N1 C5 C6 113.3(3) . . ?
C4 C5 C6 124.2(3) . . ?
N2 C6 C5 116.5(3) . . ?
O4 C7 O5 124.7(3) . . ?
O4 C7 C8 120.2(3) . . ?
O5 C7 C8 115.1(3) . . ?
O3 C8 O2 125.2(3) . . ?
O3 C8 C7 120.8(3) . . ?
O2 C8 C7 114.0(3) . . ?

loop_
_geom_bond_atom_site_label_1
_geom_bond_atom_site_label_2
_geom_bond_distance
_geom_bond_site_symmetry_2
_geom_bond_publ_flag
Cu1 O5 1.925(2) . ?
Cu1 O2 1.948(2) . ?
Cu1 N1 1.970(3) . ?
Cu1 N2 2.025(2) . ?
Cu1 O3 2.359(2) 4_576 ?
O1 N2 1.374(3) . ?
O2 C8 1.277(4) . ?
O3 C8 1.229(4) . ?
O3 Cu1 2.359(2) 4_575 ?
O4 C7 1.221(4) . ?
O5 C7 1.283(4) . ?
N1 C1 1.328(4) . ?
N1 C5 1.358(4) . ?
N2 C6 1.267(4) . ?
C1 C2 1.384(5) . ?
C2 C3 1.374(5) . ?
C3 C4 1.382(5) . ?
C4 C5 1.373(5) . ?
C5 C6 1.470(5) . ?
C7 C8 1.553(4) . ?

loop_
_geom_hbond_atom_site_label_D
_geom_hbond_atom_site_label_H
_geom_hbond_atom_site_label_A
_geom_hbond_distance_DH
_geom_hbond_distance_HA
_geom_hbond_distance_DA
_geom_hbond_angle_DHA
_geom_hbond_site_symmetry_A
O1 H1 O1W 0.82 1.78 2.556(4) 157.8 3_676
C1 H1A O1 0.93 2.42 3.155(4) 135.7 2_545
C1 H1A O2 0.93 2.58 3.089(4) 115.0 .
C2 H2 O4 0.93 2.38 3.125(4) 137.4 4_476
C6 H6 O2 0.93 2.66 3.571(4) 166.9 2
O1W H1W O4 0.73(5) 2.16(5) 2.746(4) 138(6) 1_556
O1W H2W O5 0.77(5) 2.13(5) 2.737(4) 137(5) 3_676
